data_7155408
loop_
_publ_author_name
'Kondratov, Ivan S.'
'Logvinenko, Ivan G.'
'Tolmachova, Nataliya A.'
'Morev, Roman N.'
'Kliachyna, Maria A.'
'Clausen, Florian'
'Daniliuc, Constantin G.'
'Haufe, G\"unter'

_publ_section_title
;
 Synthesis and physical chemical properties of
 2-amino-4-(trifluoromethoxy)butanoic acid - a CF3O-containing analogue of
 natural lipophilic amino acids.
;
_journal_issue 3
_journal_name_full 'Organic &amp; biomolecular chemistry'
_journal_page_first 672
_journal_page_last 679
_journal_paper_doi 10.1039/c6ob02436j
_journal_volume 15
_journal_year 2017
_chemical_absolute_configuration ad
_chemical_formula_sum 'C10 H17 Cl F6 N2 O6'
_chemical_formula_weight 410.71
_space_group_crystal_system monoclinic
_space_group_IT_number 4
_space_group_name_Hall 'P 2yb'
_space_group_name_H-M_alt 'P 1 21 1'
_symmetry_space_group_name_Hall 'P 2yb'
_symmetry_space_group_name_H-M 'P 1 21 1'
_atom_sites_solution_hydrogens mixed
_audit_update_record
;
2016-10-24 deposited with the CCDC.
2016-12-06 downloaded from the CCDC.
;
_cell_angle_alpha 90
_cell_angle_beta 103.403(6)
_cell_angle_gamma 90
_cell_formula_units_Z 2
_cell_length_a 11.0208(8)
_cell_length_b 5.0952(4)
_cell_length_c 14.7276(11)
_cell_measurement_reflns_used 2344
_cell_measurement_temperature 100.(2)
_cell_measurement_theta_max 68.1708
_cell_measurement_theta_min 4.1237
_cell_volume 804.48(11)
_computing_cell_refinement 'SAINT V8.37A (Bruker AXS Inc., 2015)'
_computing_data_collection 'APEX2 v.2014.1.1 (Bruker AXS Inc., 2014)'
_computing_data_reduction 'SAINT V8.37A (Bruker AXS Inc., 2015)'
_computing_molecular_graphics 'XP (Sheldrick, 2014)'
_computing_publication_material 'SHELXL-2014 (Sheldrick, 2014)'
_computing_structure_refinement 'SHELXL-2014/7 (Sheldrick, 2014)'
_computing_structure_solution 'SHELXL-2014 (Sheldrick, 2014)'
_diffrn_ambient_temperature 100.(2)
_diffrn_detector_area_resol_mean 10.4167
_diffrn_measured_fraction_theta_full 0.950
_diffrn_measured_fraction_theta_max 0.950
_diffrn_measurement_device_type 'Bruker D8 Venture PHOTON 100 CMOS'
_diffrn_measurement_method 'omega and phi scans'
_diffrn_radiation_monochromator 'MX mirror'
_diffrn_radiation_type ' Cu K\a'
_diffrn_radiation_wavelength 1.54178
_diffrn_reflns_av_R_equivalents 0.1473
_diffrn_reflns_av_unetI/netI 0.1343
_diffrn_reflns_limit_h_max 12
_diffrn_reflns_limit_h_min -12
_diffrn_reflns_limit_k_max 5
_diffrn_reflns_limit_k_min -5
_diffrn_reflns_limit_l_max 17
_diffrn_reflns_limit_l_min -17
_diffrn_reflns_number 7433
_diffrn_reflns_theta_full 63.65
_diffrn_reflns_theta_max 63.65
_diffrn_reflns_theta_min 3.08
_diffrn_source 'Cu ImS'
_diffrn_source_type 'micro focus tube'
_exptl_absorpt_coefficient_mu 3.060
_exptl_absorpt_correction_T_max 0.85
_exptl_absorpt_correction_T_min 0.67
_exptl_absorpt_correction_type multi-scan
_exptl_absorpt_process_details
;
Bruker AXS (2014). SADABS, Version 2014/2, Bruker AXS Inc., Madison, Wisconsin,
USA.
;
_exptl_crystal_colour colourless
_exptl_crystal_density_diffrn 1.695
_exptl_crystal_density_method 'not measured'
_exptl_crystal_description needle
_exptl_crystal_F_000 420
_exptl_crystal_size_max 0.228
_exptl_crystal_size_mid 0.072
_exptl_crystal_size_min 0.055
_refine_diff_density_max 0.466
_refine_diff_density_min -0.548
_refine_ls_abs_structure_details
;

Flack x determined using 494 quotients [(I+)-(I-)]/[(I+)+(I-)]
(Parsons, Flack and Wagner, Acta Cryst. B69 (2013) 249-259).
;
_refine_ls_abs_structure_Flack 0.12(4)
_refine_ls_extinction_method none
_refine_ls_goodness_of_fit_ref 1.191
_refine_ls_hydrogen_treatment mixed
_refine_ls_matrix_type full
_refine_ls_number_parameters 248
_refine_ls_number_reflns 2417
_refine_ls_number_restraints 34
_refine_ls_restrained_S_all 1.188
_refine_ls_R_factor_all 0.1253
_refine_ls_R_factor_gt 0.0918
_refine_ls_shift/su_max 0.000
_refine_ls_shift/su_mean 0.000
_refine_ls_structure_factor_coef Fsqd
_refine_ls_weighting_details 'w=1/[\s^2^(Fo^2^)+3.2516P] where P=(Fo^2^+2Fc^2^)/3'
_refine_ls_weighting_scheme calc
_refine_ls_wR_factor_gt 0.1578
_refine_ls_wR_factor_ref 0.1690
_reflns_number_gt 1807
_reflns_number_total 2417
_reflns_threshold_expression 'I > 2\s(I)'
_cod_data_source_file c6ob02436j2.cif
_cod_data_source_block haf8587
_cod_depositor_comments 'Adding full bibliography for 7155408.cif.'
_cod_database_code 7155408

loop_
_space_group_symop_operation_xyz
'x, y, z'
'-x, y+1/2, -z'

loop_
_atom_site_type_symbol
_atom_site_label
_atom_site_fract_x
_atom_site_fract_y
_atom_site_fract_z
_atom_site_U_iso_or_equiv
_atom_site_adp_type
_atom_site_calc_flag
_atom_site_refinement_flags_adp
_atom_site_refinement_flags_posn
_atom_site_occupancy
Cl Cl1 0.1215(3) 0.1791(6) 0.4042(2) 0.0168(7) Uani d . . 1
N N1A 0.6781(11) 0.171(3) 0.5643(7) 0.020(2) Uani d . D 1
H H4 0.720(12) 0.014(16) 0.563(10) 0.03 Uiso d U D 1
H H5 0.729(12) 0.31(2) 0.557(11) 0.03 Uiso d U D 1
H H6 0.605(8) 0.25(3) 0.532(9) 0.03 Uiso d U D 1
O O1A 0.6391(8) -0.0238(18) 0.8338(6) 0.021(2) Uani d . . 1
H H1C 0.412(12) 0.69(3) 0.696(8) 0.03(4) Uiso d . . 1
O O2A 0.5449(8) 0.6002(15) 0.5689(6) 0.016(2) Uani d . . 1
O O3A 0.4780(9) 0.4762(19) 0.6937(7) 0.025(2) Uani d . . 1
F F1A 0.5269(8) -0.2748(16) 0.9001(6) 0.036(2) Uani d . . 1
F F2A 0.6599(8) -0.016(2) 0.9877(5) 0.039(2) Uani d . . 1
F F3A 0.4932(7) 0.1384(16) 0.9017(5) 0.027(2) Uani d . . 1
C C1A 0.6276(12) 0.204(3) 0.6484(8) 0.019(3) Uani d . . 1
H H1A 0.5772 0.046 0.6562 0.022 Uiso calc U R 1
C C2A 0.7358(12) 0.231(3) 0.7338(8) 0.018(3) Uani d . . 1
H H201 0.7957 0.0872 0.7328 0.021 Uiso calc U R 1
H H202 0.7794 0.3987 0.7288 0.021 Uiso calc U R 1
C C3A 0.6997(12) 0.226(3) 0.8266(9) 0.021(3) Uani d . . 1
H H301 0.7748 0.2447 0.8782 0.026 Uiso calc U R 1
H H302 0.642 0.3724 0.8304 0.026 Uiso calc U R 1
C C4A 0.5825(14) -0.034(3) 0.9045(9) 0.026(3) Uani d . . 1
C C5A 0.5426(12) 0.447(3) 0.6340(9) 0.018(3) Uani d . . 1
N N1B 0.0647(11) 1.178(3) 0.6068(8) 0.024(3) Uani d . . 1
H H1 0.047(14) 1.17(4) 0.549(10) 0.036 Uiso d U . 1
H H2 0.008(16) 1.30(3) 0.617(11) 0.036 Uiso d U . 1
H H3 0.022(16) 1.02(4) 0.616(11) 0.036 Uiso d U . 1
O O1B 0.0715(9) 0.9861(19) 0.8081(6) 0.024(2) Uani d U . 1
O O2B 0.1974(9) 0.7463(15) 0.5914(7) 0.021(2) Uani d U . 1
O O3B 0.3664(9) 0.8837(17) 0.6970(7) 0.023(2) Uani d U . 1
F F1B 0.1067(8) 0.647(2) 0.9056(6) 0.045(2) Uani d . . 1
F F2B 0.0375(10) 0.9989(19) 0.9499(6) 0.053(3) Uani d . . 1
F F3B -0.0792(9) 0.7652(19) 0.8457(7) 0.052(3) Uani d . . 1
C C1B 0.1975(12) 1.177(3) 0.6585(8) 0.021(3) Uani d . . 1
H H1B 0.2408 1.3073 0.6263 0.025 Uiso calc U R 1
C C2B 0.2160(14) 1.273(2) 0.7589(9) 0.018(3) Uani d . . 1
H H211 0.3015 1.3447 0.7789 0.022 Uiso calc U R 1
H H212 0.1573 1.4193 0.7597 0.022 Uiso calc U R 1
C C3B 0.1986(12) 1.076(3) 0.8294(9) 0.019(3) Uani d . . 1
H H311 0.2553 0.9251 0.8291 0.023 Uiso calc U R 1
H H312 0.2193 1.1555 0.8924 0.023 Uiso calc U R 1
C C4B 0.0342(15) 0.852(3) 0.8751(11) 0.026(4) Uani d U . 1
C C5B 0.2553(13) 0.913(3) 0.6470(9) 0.018(3) Uani d U . 1

loop_
_atom_site_aniso_label
_atom_site_aniso_U_11
_atom_site_aniso_U_22
_atom_site_aniso_U_33
_atom_site_aniso_U_12
_atom_site_aniso_U_13
_atom_site_aniso_U_23
Cl1 0.0149(16) 0.0098(14) 0.0261(17) -0.0015(15) 0.0060(12) -0.0010(15)
N1A 0.022(7) 0.017(6) 0.023(6) 0.005(7) 0.008(5) 0.001(6)
O1A 0.019(5) 0.016(5) 0.029(5) -0.002(5) 0.008(4) -0.003(4)
O2A 0.021(6) 0.006(5) 0.021(5) -0.001(4) 0.005(4) 0.002(3)
O3A 0.019(6) 0.019(5) 0.038(6) 0.009(5) 0.010(5) 0.005(5)
F1A 0.048(6) 0.023(5) 0.046(6) -0.008(5) 0.028(4) 0.004(4)
F2A 0.021(5) 0.073(7) 0.020(4) 0.006(5) 0.000(3) 0.001(5)
F3A 0.027(5) 0.030(5) 0.027(4) 0.004(4) 0.013(3) 0.002(4)
C1A 0.020(7) 0.020(7) 0.017(6) -0.011(7) 0.007(5) -0.001(6)
C2A 0.015(7) 0.016(8) 0.026(8) 0.000(6) 0.011(6) -0.008(6)
C3A 0.013(7) 0.031(9) 0.020(7) -0.007(7) 0.003(5) -0.003(6)
C4A 0.032(9) 0.032(8) 0.016(8) 0.004(8) 0.007(6) -0.006(7)
C5A 0.013(7) 0.017(7) 0.028(8) -0.008(6) 0.010(6) -0.006(6)
N1B 0.028(7) 0.014(6) 0.028(6) -0.003(7) 0.004(5) -0.002(7)
O1B 0.022(5) 0.023(4) 0.028(4) -0.008(4) 0.006(4) 0.006(4)
O2B 0.022(5) 0.007(5) 0.036(5) 0.010(4) 0.009(4) 0.003(4)
O3B 0.020(6) 0.009(5) 0.039(6) 0.008(4) 0.003(4) -0.004(4)
F1B 0.036(6) 0.043(6) 0.057(6) 0.016(6) 0.018(4) 0.024(5)
F2B 0.088(9) 0.041(6) 0.045(6) -0.015(6) 0.046(6) -0.020(5)
F3B 0.037(6) 0.057(7) 0.057(6) -0.017(5) 0.001(5) 0.030(5)
C1B 0.018(7) 0.014(6) 0.031(7) 0.008(8) 0.008(5) 0.006(7)
C2B 0.030(9) 0.009(7) 0.018(8) -0.004(6) 0.012(6) 0.001(5)
C3B 0.011(7) 0.017(7) 0.028(8) -0.004(6) 0.005(6) -0.003(6)
C4B 0.023(6) 0.025(6) 0.030(6) 0.007(5) 0.004(5) 0.000(5)
C5B 0.020(6) 0.015(6) 0.024(6) -0.004(5) 0.013(5) 0.003(5)

loop_
_atom_type_symbol
_atom_type_description
_atom_type_scat_dispersion_real
_atom_type_scat_dispersion_imag
_atom_type_scat_source
C C 0.0181 0.0091 'International Tables Vol C Tables 4.2.6.8 and 6.1.1.4'
H H 0.0000 0.0000 'International Tables Vol C Tables 4.2.6.8 and 6.1.1.4'
N N 0.0311 0.0180 'International Tables Vol C Tables 4.2.6.8 and 6.1.1.4'
O O 0.0492 0.0322 'International Tables Vol C Tables 4.2.6.8 and 6.1.1.4'
F F 0.0727 0.0534 'International Tables Vol C Tables 4.2.6.8 and 6.1.1.4'
Cl Cl 0.3639 0.7018 'International Tables Vol C Tables 4.2.6.8 and 6.1.1.4'

loop_
_geom_angle_atom_site_label_1
_geom_angle_atom_site_label_2
_geom_angle_atom_site_label_3
_geom_angle
C1A N1A H4 114.(10)
C1A N1A H5 112.(10)
H4 N1A H5 110.(10)
C1A N1A H6 87.(9)
H4 N1A H6 136.(10)
H5 N1A H6 96.(10)
C4A O1A C3A 113.4(11)
C5A O3A H1C 121.(6)
N1A C1A C2A 109.1(10)
N1A C1A C5A 108.2(11)
C2A C1A C5A 112.0(11)
N1A C1A H1A 109.2
C2A C1A H1A 109.2
C5A C1A H1A 109.2
C3A C2A C1A 115.1(11)
C3A C2A H201 108.5
C1A C2A H201 108.5
C3A C2A H202 108.5
C1A C2A H202 108.5
H201 C2A H202 107.5
O1A C3A C2A 107.7(11)
O1A C3A H301 110.2
C2A C3A H301 110.2
O1A C3A H302 110.2
C2A C3A H302 110.2
H301 C3A H302 108.5
F3A C4A F2A 107.5(11)
F3A C4A O1A 115.7(12)
F2A C4A O1A 113.7(13)
F3A C4A F1A 106.0(12)
F2A C4A F1A 107.0(12)
O1A C4A F1A 106.5(11)
O2A C5A O3A 125.6(13)
O2A C5A C1A 119.5(12)
O3A C5A C1A 114.9(12)
C1B N1B H1 120.(10)
C1B N1B H2 122.(10)
H1 N1B H2 100.(10)
C1B N1B H3 113.(10)
H1 N1B H3 97.(10)
H2 N1B H3 100.(10)
C4B O1B C3B 116.8(11)
C5B O3B H1C 117.(7)
N1B C1B C5B 109.5(12)
N1B C1B C2B 113.1(11)
C5B C1B C2B 115.3(11)
N1B C1B H1B 106.1
C5B C1B H1B 106.1
C2B C1B H1B 106.1
C3B C2B C1B 116.8(11)
C3B C2B H211 108.1
C1B C2B H211 108.1
C3B C2B H212 108.1
C1B C2B H212 108.1
H211 C2B H212 107.3
O1B C3B C2B 109.9(11)
O1B C3B H311 109.7
C2B C3B H311 109.7
O1B C3B H312 109.7
C2B C3B H312 109.7
H311 C3B H312 108.2
F3B C4B F2B 107.9(14)
F3B C4B F1B 107.6(12)
F2B C4B F1B 105.4(12)
F3B C4B O1B 111.2(12)
F2B C4B O1B 111.6(12)
F1B C4B O1B 112.7(13)
O2B C5B O3B 125.1(13)
O2B C5B C1B 120.9(12)
O3B C5B C1B 114.0(12)

loop_
_geom_bond_atom_site_label_1
_geom_bond_atom_site_label_2
_geom_bond_distance
N1A C1A 1.482(16)
N1A H4 0.92(3)
N1A H5 0.92(3)
N1A H6 0.92(3)
O1A C4A 1.334(16)
O1A C3A 1.452(16)
O2A C5A 1.240(15)
O3A C5A 1.262(16)
O3A H1C 1.30(17)
F1A C4A 1.366(18)
F2A C4A 1.324(14)
F3A C4A 1.312(16)
C1A C2A 1.525(16)
C1A C5A 1.54(2)
C1A H1A 1.0
C2A C3A 1.510(17)
C2A H201 0.99
C2A H202 0.99
C3A H301 0.99
C3A H302 0.99
N1B C1B 1.485(16)
N1B H1 0.82(14)
N1B H2 0.93(18)
N1B H3 0.93(18)
O1B C4B 1.342(18)
O1B C3B 1.437(15)
O2B C5B 1.246(16)
O3B C5B 1.283(16)
O3B H1C 1.12(17)
F1B C4B 1.329(16)
F2B C4B 1.326(17)
F3B C4B 1.301(17)
C1B C5B 1.52(2)
C1B C2B 1.525(18)
C1B H1B 1.0
C2B C3B 1.488(17)
C2B H211 0.99
C2B H212 0.99
C3B H311 0.99
C3B H312 0.99

loop_
_geom_hbond_atom_site_label_D
_geom_hbond_atom_site_label_H
_geom_hbond_atom_site_label_A
_geom_hbond_site_symmetry_A
_geom_hbond_distance_DH
_geom_hbond_distance_HA
_geom_hbond_distance_DA
_geom_hbond_angle_DHA
N1A H4 Cl1 2_646 0.92(3) 2.41(5) 3.300(13) 162.(12)
N1A H5 Cl1 2_656 0.92(3) 2.48(6) 3.366(13) 160.(13)
N1A H6 O2A 2_646 0.92(3) 2.08(10) 2.789(14) 133.(12)
O3B H1C O3A . 1.12(17) 1.30(17) 2.419(12) 172.(14)
N1B H1 Cl1 1_565 0.82(14) 2.46(15) 3.188(12) 148.(13)
N1B H2 Cl1 2_566 0.93(18) 2.36(18) 3.258(14) 161.(14)
N1B H3 Cl1 2_556 0.93(18) 2.34(19) 3.245(14) 163.(14)

loop_
_geom_torsion_atom_site_label_1
_geom_torsion_atom_site_label_2
_geom_torsion_atom_site_label_3
_geom_torsion_atom_site_label_4
_geom_torsion
N1A C1A C2A C3A -171.2(12)
C5A C1A C2A C3A 69.1(15)
C4A O1A C3A C2A -168.3(11)
C1A C2A C3A O1A 59.8(15)
C3A O1A C4A F3A 60.6(16)
C3A O1A C4A F2A -64.5(16)
C3A O1A C4A F1A 178.0(10)
N1A C1A C5A O2A -12.7(17)
C2A C1A C5A O2A 107.6(13)
N1A C1A C5A O3A 169.4(11)
C2A C1A C5A O3A -70.3(16)
N1B C1B C2B C3B 83.8(17)
C5B C1B C2B C3B -43.2(17)
C4B O1B C3B C2B -166.2(12)
C1B C2B C3B O1B -63.8(16)
C3B O1B C4B F3B -175.5(11)
C3B O1B C4B F2B 63.9(16)
C3B O1B C4B F1B -54.5(16)
N1B C1B C5B O2B 8.2(18)
C2B C1B C5B O2B 137.0(13)
N1B C1B C5B O3B -173.2(11)
C2B C1B C5B O3B -44.4(17)
